data_4062306
loop_
_publ_author_name
'Haukka, Matti'
'Da Costa, Philippe'
'Luukkanen, Saija'

_publ_section_title
;
 Reactions of Bis(2-pyridyl)amine and Its Deprotonated Anion with
 Ruthenium and Osmium Carbonyl Complexes
;
_journal_issue 24
_journal_name_full Organometallics
_journal_page_first 5137
_journal_page_last 5140
_journal_paper_doi 10.1021/om030488n
_journal_volume 22
_journal_year 2003
_chemical_formula_sum 'C24 H16 N6 O4 Ru2'
_chemical_formula_weight 654.57
_chemical_name_common Ru2(dpa)2(CO)4
_space_group_IT_number 14
_symmetry_cell_setting monoclinic
_symmetry_space_group_name_Hall '-P 2yn'
_symmetry_space_group_name_H-M 'P 1 21/n 1'
_cell_angle_alpha 90.00
_cell_angle_beta 91.5590(6)
_cell_angle_gamma 90.00
_cell_formula_units_Z 4
_cell_length_a 11.18300(10)
_cell_length_b 12.37700(10)
_cell_length_c 16.4926(2)
_cell_measurement_temperature 150(2)
_cell_volume 2281.93(4)
_diffrn_ambient_temperature 150(2)
_exptl_crystal_density_diffrn 1.905
_cod_depositor_comments
;
The following automatic conversions were performed:
'_symmetry_cell_setting' value 'Monoclinic' changed to 'monoclinic'
according to '/home/saulius/struct/CIF-dictionaries/cif_core.dic'
dictionary named 'cif_core.dic' version 2.4.1 from 2010-06-29.

Automatic conversion script
Id: cif_fix_enum 1527 2010-12-29 10:47:43Z saulius 
;
_cod_original_sg_symbol_H-M 'P 21/n'
_cod_database_code 4062306

loop_
_symmetry_equiv_pos_as_xyz
'x, y, z'
'-x+1/2, y+1/2, -z+1/2'
'-x, -y, -z'
'x-1/2, -y-1/2, z-1/2'

loop_
_atom_site_label
_atom_site_type_symbol
_atom_site_fract_x
_atom_site_fract_y
_atom_site_fract_z
_atom_site_U_iso_or_equiv
_atom_site_adp_type
_atom_site_occupancy
_atom_site_symmetry_multiplicity
_atom_site_calc_flag
_atom_site_refinement_flags
_atom_site_disorder_assembly
_atom_site_disorder_group
C1 C 0.4055(2) 0.78877(18) 0.17455(14) 0.0221(5) Uani 1 1 d . . .
C2 C 0.4085(2) 0.6071(2) 0.09705(13) 0.0246(5) Uani 1 1 d . . .
C3 C 0.1916(2) 0.74093(18) 0.27740(14) 0.0212(5) Uani 1 1 d . . .
C4 C 0.1820(2) 0.56878(19) 0.18902(13) 0.0226(5) Uani 1 1 d . . .
C10 C 0.4847(2) 0.8546(2) -0.06915(14) 0.0257(5) Uani 1 1 d . . .
H10 H 0.5485 0.8040 -0.0703 0.031 Uiso 1 1 calc R . .
C11 C 0.4825(2) 0.9378(2) -0.12409(14) 0.0294(5) Uani 1 1 d . . .
H11 H 0.5456 0.9476 -0.1608 0.035 Uiso 1 1 calc R . .
C12 C 0.3838(2) 1.0082(2) -0.12425(14) 0.0297(5) Uani 1 1 d . . .
H12 H 0.3782 1.0646 -0.1632 0.036 Uiso 1 1 calc R . .
C13 C 0.2956(2) 0.99635(19) -0.06873(14) 0.0256(5) Uani 1 1 d . . .
H13 H 0.2281 1.0430 -0.0694 0.031 Uiso 1 1 calc R . .
C14 C 0.3076(2) 0.91359(18) -0.01086(13) 0.0205(4) Uani 1 1 d . . .
C15 C 0.1530(2) 0.93901(17) 0.09104(13) 0.0203(4) Uani 1 1 d . . .
C16 C 0.1215(3) 1.04801(19) 0.07734(15) 0.0314(6) Uani 1 1 d . . .
H16 H 0.1578 1.0875 0.0352 0.038 Uiso 1 1 calc R . .
C17 C 0.0383(3) 1.0970(2) 0.12493(16) 0.0348(6) Uani 1 1 d . . .
H17 H 0.0170 1.1703 0.1156 0.042 Uiso 1 1 calc R . .
C18 C -0.0149(2) 1.03928(19) 0.18693(15) 0.0290(5) Uani 1 1 d . . .
H18 H -0.0722 1.0718 0.2207 0.035 Uiso 1 1 calc R . .
C19 C 0.0192(2) 0.93321(19) 0.19706(14) 0.0248(5) Uani 1 1 d . . .
H19 H -0.0157 0.8933 0.2396 0.030 Uiso 1 1 calc R . .
C20 C 0.2795(2) 0.62821(18) -0.08228(13) 0.0242(5) Uani 1 1 d . . .
H20 H 0.3637 0.6380 -0.0839 0.029 Uiso 1 1 calc R . .
C21 C 0.2224(2) 0.57842(19) -0.14727(13) 0.0263(5) Uani 1 1 d . . .
H21 H 0.2655 0.5554 -0.1930 0.032 Uiso 1 1 calc R . .
C22 C 0.0999(2) 0.56313(18) -0.14349(13) 0.0257(5) Uani 1 1 d . . .
H22 H 0.0578 0.5286 -0.1871 0.031 Uiso 1 1 calc R . .
C23 C 0.0391(2) 0.59748(17) -0.07723(13) 0.0210(4) Uani 1 1 d . . .
H23 H -0.0448 0.5867 -0.0748 0.025 Uiso 1 1 calc R . .
C24 C 0.1019(2) 0.64892(16) -0.01261(12) 0.0182(4) Uani 1 1 d . . .
C25 C -0.0627(2) 0.68726(17) 0.08021(13) 0.0197(4) Uani 1 1 d . . .
C26 C -0.1714(2) 0.68908(19) 0.03499(15) 0.0256(5) Uani 1 1 d . . .
H26 H -0.1726 0.6840 -0.0225 0.031 Uiso 1 1 calc R . .
C27 C -0.2763(2) 0.6985(2) 0.07684(17) 0.0328(6) Uani 1 1 d . . .
H27 H -0.3507 0.6983 0.0477 0.039 Uiso 1 1 calc R . .
C28 C -0.2746(2) 0.7084(2) 0.16144(17) 0.0313(6) Uani 1 1 d . . .
H28 H -0.3468 0.7148 0.1902 0.038 Uiso 1 1 calc R . .
C29 C -0.1654(2) 0.70868(18) 0.20156(15) 0.0255(5) Uani 1 1 d . . .
H29 H -0.1629 0.7165 0.2589 0.031 Uiso 1 1 calc R . .
N1 N 0.40007(17) 0.84196(15) -0.01383(11) 0.0212(4) Uani 1 1 d . . .
N2 N 0.23776(17) 0.88280(15) 0.05217(11) 0.0204(4) Uani 1 1 d . . .
N3 N 0.09883(16) 0.88222(14) 0.15053(10) 0.0187(4) Uani 1 1 d . . .
N4 N 0.22196(17) 0.66379(14) -0.01641(10) 0.0188(4) Uani 1 1 d . . .
N5 N 0.05372(16) 0.68236(15) 0.05784(10) 0.0186(4) Uani 1 1 d . . .
N6 N -0.06201(17) 0.69824(15) 0.16272(11) 0.0199(4) Uani 1 1 d . . .
O1 O 0.45539(16) 0.81380(15) 0.23370(10) 0.0317(4) Uani 1 1 d . . .
O2 O 0.45971(18) 0.52685(15) 0.10350(11) 0.0374(4) Uani 1 1 d . . .
O3 O 0.22226(17) 0.75697(15) 0.34320(10) 0.0323(4) Uani 1 1 d . . .
O4 O 0.21457(17) 0.48237(14) 0.20088(12) 0.0376(4) Uani 1 1 d . . .
Ru1 Ru 0.327364(15) 0.737850(14) 0.082803(10) 0.01662(6) Uani 1 1 d . . .
Ru2 Ru 0.135398(15) 0.710601(13) 0.172486(10) 0.01572(6) Uani 1 1 d . . .

loop_
_atom_site_aniso_label
_atom_site_aniso_U_11
_atom_site_aniso_U_22
_atom_site_aniso_U_33
_atom_site_aniso_U_23
_atom_site_aniso_U_13
_atom_site_aniso_U_12
C1 0.0168(11) 0.0235(11) 0.0262(11) 0.0005(9) 0.0054(9) -0.0016(8)
C2 0.0203(12) 0.0327(13) 0.0209(11) -0.0017(9) 0.0012(9) -0.0013(10)
C3 0.0198(12) 0.0204(11) 0.0236(11) 0.0026(9) 0.0051(9) -0.0039(8)
C4 0.0167(11) 0.0268(12) 0.0242(11) 0.0010(9) 0.0006(9) -0.0042(9)
C10 0.0204(12) 0.0323(13) 0.0245(11) -0.0018(10) 0.0041(9) -0.0008(9)
C11 0.0310(14) 0.0360(13) 0.0218(11) 0.0015(10) 0.0098(10) -0.0074(11)
C12 0.0394(15) 0.0279(12) 0.0220(11) 0.0054(10) 0.0050(10) -0.0044(11)
C13 0.0287(13) 0.0243(11) 0.0239(11) 0.0017(9) 0.0018(9) -0.0008(9)
C14 0.0202(11) 0.0213(11) 0.0199(10) -0.0018(9) 0.0008(8) -0.0034(8)
C15 0.0214(12) 0.0189(10) 0.0207(10) -0.0014(9) 0.0004(8) -0.0018(8)
C16 0.0422(16) 0.0185(11) 0.0340(13) 0.0052(10) 0.0119(11) 0.0038(10)
C17 0.0441(16) 0.0203(12) 0.0405(14) 0.0011(11) 0.0088(12) 0.0071(11)
C18 0.0285(14) 0.0238(12) 0.0351(13) -0.0057(10) 0.0063(10) 0.0049(10)
C19 0.0246(13) 0.0240(11) 0.0261(11) -0.0036(9) 0.0052(9) -0.0010(9)
C20 0.0262(13) 0.0229(11) 0.0234(11) -0.0013(9) 0.0021(9) 0.0005(9)
C21 0.0386(15) 0.0219(11) 0.0187(10) -0.0027(9) 0.0026(10) 0.0014(10)
C22 0.0385(15) 0.0186(11) 0.0196(10) 0.0007(9) -0.0070(10) 0.0005(10)
C23 0.0225(12) 0.0192(10) 0.0211(10) 0.0012(9) -0.0045(9) -0.0009(8)
C24 0.0222(11) 0.0138(9) 0.0185(10) 0.0033(8) -0.0019(8) 0.0013(8)
C25 0.0176(11) 0.0161(10) 0.0252(11) 0.0041(9) -0.0008(8) 0.0015(8)
C26 0.0216(12) 0.0264(12) 0.0286(12) 0.0087(10) -0.0029(9) 0.0002(9)
C27 0.0193(13) 0.0324(13) 0.0466(15) 0.0150(12) -0.0048(11) 0.0008(10)
C28 0.0185(13) 0.0306(13) 0.0454(15) 0.0138(11) 0.0105(11) 0.0042(9)
C29 0.0274(13) 0.0199(11) 0.0297(12) 0.0040(9) 0.0092(10) 0.0027(9)
N1 0.0212(10) 0.0230(9) 0.0194(9) 0.0001(8) 0.0017(7) -0.0026(7)
N2 0.0209(10) 0.0185(9) 0.0219(9) 0.0025(7) 0.0042(7) 0.0005(7)
N3 0.0192(9) 0.0181(9) 0.0189(8) -0.0015(7) 0.0025(7) 0.0009(7)
N4 0.0203(10) 0.0184(9) 0.0177(8) -0.0005(7) -0.0001(7) 0.0001(7)
N5 0.0171(9) 0.0213(9) 0.0173(8) -0.0002(7) -0.0011(7) -0.0007(7)
N6 0.0158(9) 0.0206(9) 0.0235(9) 0.0013(7) 0.0022(7) -0.0001(7)
O1 0.0257(9) 0.0433(10) 0.0260(8) -0.0087(8) -0.0035(7) -0.0057(8)
O2 0.0372(11) 0.0322(10) 0.0427(10) 0.0038(8) 0.0034(8) 0.0168(8)
O3 0.0367(11) 0.0401(10) 0.0200(8) 0.0009(7) -0.0036(7) -0.0094(8)
O4 0.0320(11) 0.0219(9) 0.0587(12) 0.0083(9) 0.0012(9) 0.0042(7)
Ru1 0.01446(10) 0.01853(9) 0.01692(9) -0.00030(6) 0.00129(7) -0.00036(6)
Ru2 0.01493(10) 0.01690(10) 0.01537(9) 0.00039(6) 0.00084(6) -0.00066(6)

loop_
_geom_bond_atom_site_label_1
_geom_bond_atom_site_label_2
_geom_bond_distance
_geom_bond_site_symmetry_2
_geom_bond_publ_flag
C1 O1 1.153(3) . ?
C1 Ru1 1.838(2) . ?
C2 O2 1.150(3) . ?
C2 Ru1 1.867(2) . ?
C3 O3 1.146(3) . ?
C3 Ru2 1.863(2) . ?
C4 O4 1.145(3) . ?
C4 Ru2 1.849(2) . ?
C10 N1 1.341(3) . ?
C10 C11 1.372(3) . ?
C10 H10 0.9500 . ?
C11 C12 1.406(4) . ?
C11 H11 0.9500 . ?
C12 C13 1.372(3) . ?
C12 H12 0.9500 . ?
C13 C14 1.404(3) . ?
C13 H13 0.9500 . ?
C14 N1 1.364(3) . ?
C14 N2 1.371(3) . ?
C15 N2 1.352(3) . ?
C15 N3 1.362(3) . ?
C15 C16 1.411(3) . ?
C16 C17 1.374(4) . ?
C16 H16 0.9500 . ?
C17 C18 1.394(4) . ?
C17 H17 0.9500 . ?
C18 C19 1.376(3) . ?
C18 H18 0.9500 . ?
C19 N3 1.348(3) . ?
C19 H19 0.9500 . ?
C20 N4 1.352(3) . ?
C20 C21 1.378(3) . ?
C20 H20 0.9500 . ?
C21 C22 1.386(4) . ?
C21 H21 0.9500 . ?
C22 C23 1.370(3) . ?
C22 H22 0.9500 . ?
C23 C24 1.412(3) . ?
C23 H23 0.9500 . ?
C24 N4 1.359(3) . ?
C24 N5 1.359(3) . ?
C25 N5 1.364(3) . ?
C25 N6 1.367(3) . ?
C25 C26 1.410(3) . ?
C26 C27 1.381(4) . ?
C26 H26 0.9500 . ?
C27 C28 1.400(4) . ?
C27 H27 0.9500 . ?
C28 C29 1.373(4) . ?
C28 H28 0.9500 . ?
C29 N6 1.343(3) . ?
C29 H29 0.9500 . ?
N1 Ru1 2.2208(18) . ?
N2 Ru1 2.1095(18) . ?
N3 Ru2 2.1913(18) . ?
N4 Ru1 2.1914(17) . ?
N5 Ru2 2.1066(17) . ?
N6 Ru2 2.2144(19) . ?
Ru1 Ru2 2.6614(2) . ?
